data_2218818
loop_
_publ_author_name
'Yang, Tao'
'Cao, Guo-Biao'
'Xiang, Ji-Ming'
'Zhang, Li-Hui'

_publ_section_title
;
 3-Bromo-<i>N</i>'-[(<i>E</i>)-4-hydroxybenzylidene]benzohydrazide
;
_journal_coeditor_code SJ2509
_journal_issue 7
_journal_name_full 'Acta Crystallographica Section E'
_journal_page_first o1186
_journal_paper_doi 10.1107/S1600536808015912
_journal_volume 64
_journal_year 2008
_chemical_formula_iupac 'C14 H11 Br N2 O2'
_chemical_formula_moiety 'C14 H11 Br N2 O2'
_chemical_formula_sum 'C14 H11 Br N2 O2'
_chemical_formula_weight 319.16
_chemical_name_systematic
;
3-Bromo-<i>N</i>'-[(E)-4-hydroxybenzylidene]benzohydrazide
;
_space_group_IT_number 19
_symmetry_cell_setting orthorhombic
_symmetry_space_group_name_Hall 'P 2ac 2ab'
_symmetry_space_group_name_H-M 'P 21 21 21'
_atom_sites_solution_hydrogens geom
_atom_sites_solution_primary direct
_atom_sites_solution_secondary difmap
_audit_creation_method SHELXL97
_cell_angle_alpha 90.00
_cell_angle_beta 90.00
_cell_angle_gamma 90.00
_cell_formula_units_Z 4
_cell_length_a 7.5576(11)
_cell_length_b 11.7337(18)
_cell_length_c 15.021(2)
_cell_measurement_reflns_used 1827
_cell_measurement_temperature 298(2)
_cell_measurement_theta_max 24.5
_cell_measurement_theta_min 2.3
_cell_volume 1332.0(3)
_computing_cell_refinement 'SAINT (Bruker, 2007)'
_computing_data_collection 'SMART (Bruker, 2007)'
_computing_data_reduction 'SAINT (Bruker, 2007)'
_computing_molecular_graphics 'SHELXTL (Sheldrick, 2008)'
_computing_publication_material 'SHELXTL (Sheldrick, 2008)'
_computing_structure_refinement 'SHELXTL (Sheldrick, 2008)'
_computing_structure_solution 'SHELXTL (Sheldrick, 2008)'
_diffrn_ambient_temperature 298(2)
_diffrn_measured_fraction_theta_full 0.994
_diffrn_measured_fraction_theta_max 0.994
_diffrn_measurement_device_type 'Bruker SMART CCD area-detector'
_diffrn_measurement_method \w
_diffrn_radiation_monochromator graphite
_diffrn_radiation_source 'fine-focus sealed tube'
_diffrn_radiation_type MoK\a
_diffrn_radiation_wavelength 0.71073
_diffrn_reflns_av_R_equivalents 0.0383
_diffrn_reflns_av_sigmaI/netI 0.0524
_diffrn_reflns_limit_h_max 9
_diffrn_reflns_limit_h_min -9
_diffrn_reflns_limit_k_max 14
_diffrn_reflns_limit_k_min -10
_diffrn_reflns_limit_l_max 18
_diffrn_reflns_limit_l_min -18
_diffrn_reflns_number 7740
_diffrn_reflns_theta_full 26.58
_diffrn_reflns_theta_max 26.58
_diffrn_reflns_theta_min 2.20
_diffrn_standards_number 0
_exptl_absorpt_coefficient_mu 3.085
_exptl_absorpt_correction_T_max 0.6381
_exptl_absorpt_correction_T_min 0.5774
_exptl_absorpt_correction_type multi-scan
_exptl_absorpt_process_details '(SADABS; Bruker, 2001)'
_exptl_crystal_colour colourless
_exptl_crystal_density_diffrn 1.591
_exptl_crystal_density_method 'not measured'
_exptl_crystal_description block
_exptl_crystal_F_000 640
_exptl_crystal_size_max 0.20
_exptl_crystal_size_mid 0.17
_exptl_crystal_size_min 0.16
_refine_diff_density_max 0.166
_refine_diff_density_min -0.294
_refine_ls_abs_structure_details 'Flack (1983), with 1154 Friedel pairs'
_refine_ls_abs_structure_Flack 0.006(9)
_refine_ls_extinction_method none
_refine_ls_goodness_of_fit_ref 0.968
_refine_ls_hydrogen_treatment mixed
_refine_ls_matrix_type full
_refine_ls_number_parameters 176
_refine_ls_number_reflns 2757
_refine_ls_number_restraints 1
_refine_ls_restrained_S_all 0.968
_refine_ls_R_factor_all 0.0471
_refine_ls_R_factor_gt 0.0305
_refine_ls_shift/su_max 0.001
_refine_ls_shift/su_max_lt 0.001
_refine_ls_shift/su_mean 0.000
_refine_ls_structure_factor_coef Fsqd
_refine_ls_weighting_details 'calc w = 1/[\s^2^(Fo^2^)+(0.0151P)^2^] where P=(Fo^2^+2Fc^2^)/3'
_refine_ls_weighting_scheme calc
_refine_ls_wR_factor_gt 0.0553
_refine_ls_wR_factor_ref 0.0593
_reflns_number_gt 2145
_reflns_number_total 2757
_reflns_threshold_expression I>2\s(I)
_cod_data_source_file sj2509.cif
_cod_data_source_block I
_cod_database_code 2218818
_cod_database_fobs_code 2218818

loop_
_symmetry_equiv_pos_as_xyz
'x, y, z'
'-x+1/2, -y, z+1/2'
'-x, y+1/2, -z+1/2'
'x+1/2, -y+1/2, -z'

loop_
_atom_site_type_symbol
_atom_site_label
_atom_site_fract_x
_atom_site_fract_y
_atom_site_fract_z
_atom_site_U_iso_or_equiv
_atom_site_adp_type
_atom_site_calc_flag
_atom_site_refinement_flags
_atom_site_occupancy
Br Br1 0.04594(5) 0.39161(3) 0.901456(17) 0.06805(13) Uani d . 1
O O1 0.1347(3) -0.14174(14) 0.15827(10) 0.0414(5) Uani d . 1
H H1 0.0663 -0.1163 0.1208 0.062 Uiso calc R 1
O O2 0.0446(3) 0.45672(13) 0.48129(10) 0.0435(4) Uani d . 1
N N1 0.1134(3) 0.23480(18) 0.46451(12) 0.0380(6) Uani d . 1
N N2 0.1329(3) 0.29110(18) 0.54514(12) 0.0372(5) Uani d D 1
C C1 0.1401(3) 0.0602(2) 0.38450(14) 0.0310(6) Uani d . 1
C C2 0.0757(3) 0.1044(2) 0.30437(14) 0.0343(6) Uani d . 1
H H2 0.0339 0.1789 0.3024 0.041 Uiso calc R 1
C C3 0.0735(3) 0.03889(19) 0.22853(14) 0.0331(6) Uani d . 1
H H3 0.0315 0.0692 0.1754 0.040 Uiso calc R 1
C C4 0.1341(3) -0.0726(2) 0.23148(14) 0.0309(6) Uani d . 1
C C5 0.1975(3) -0.1177(2) 0.31015(15) 0.0357(6) Uani d . 1
H H5 0.2381 -0.1925 0.3120 0.043 Uiso calc R 1
C C6 0.2003(3) -0.0514(2) 0.38585(15) 0.0352(6) Uani d . 1
H H6 0.2432 -0.0820 0.4387 0.042 Uiso calc R 1
C C7 0.1494(3) 0.1299(2) 0.46504(15) 0.0348(6) Uani d . 1
H H7 0.1829 0.0958 0.5183 0.042 Uiso calc R 1
C C8 0.0976(3) 0.4039(2) 0.54681(14) 0.0339(6) Uani d . 1
C C9 0.1227(3) 0.4615(2) 0.63473(15) 0.0333(6) Uani d . 1
C C10 0.0837(3) 0.4069(2) 0.71421(14) 0.0373(6) Uani d . 1
H H10 0.0457 0.3315 0.7143 0.045 Uiso calc R 1
C C11 0.1020(4) 0.4657(2) 0.79290(15) 0.0405(7) Uani d . 1
C C12 0.1571(4) 0.5781(2) 0.79396(18) 0.0482(8) Uani d . 1
H H12 0.1689 0.6169 0.8476 0.058 Uiso calc R 1
C C13 0.1942(4) 0.6314(2) 0.7149(2) 0.0516(8) Uani d . 1
H H13 0.2320 0.7068 0.7151 0.062 Uiso calc R 1
C C14 0.1760(4) 0.5743(2) 0.63504(17) 0.0425(7) Uani d . 1
H H14 0.1995 0.6116 0.5817 0.051 Uiso calc R 1
H H2A 0.195(4) 0.257(2) 0.5890(15) 0.080 Uiso d D 1

loop_
_atom_site_aniso_label
_atom_site_aniso_U_11
_atom_site_aniso_U_22
_atom_site_aniso_U_33
_atom_site_aniso_U_12
_atom_site_aniso_U_13
_atom_site_aniso_U_23
Br1 0.0960(3) 0.0793(2) 0.02888(14) 0.0102(2) 0.00631(17) -0.00726(16)
O1 0.0589(13) 0.0376(10) 0.0276(8) 0.0034(9) -0.0034(9) -0.0093(8)
O2 0.0655(12) 0.0350(10) 0.0301(8) 0.0023(10) -0.0072(10) 0.0018(8)
N1 0.0566(16) 0.0338(13) 0.0237(10) 0.0039(11) -0.0060(10) -0.0063(9)
N2 0.0581(16) 0.0306(13) 0.0230(11) 0.0104(11) -0.0077(10) -0.0070(9)
C1 0.0354(14) 0.0340(13) 0.0236(13) -0.0019(11) -0.0012(10) -0.0033(10)
C2 0.0435(16) 0.0295(12) 0.0298(11) -0.0011(13) 0.0013(11) -0.0003(11)
C3 0.0424(16) 0.0334(14) 0.0235(11) 0.0021(12) -0.0035(11) 0.0015(10)
C4 0.0343(14) 0.0348(15) 0.0238(12) -0.0046(11) 0.0011(11) -0.0070(10)
C5 0.0470(17) 0.0258(14) 0.0343(12) 0.0036(13) -0.0010(11) -0.0011(12)
C6 0.0452(16) 0.0362(14) 0.0243(13) 0.0032(11) -0.0068(11) 0.0013(11)
C7 0.0414(15) 0.0393(17) 0.0238(11) 0.0003(13) -0.0026(11) -0.0027(11)
C8 0.0370(16) 0.0361(15) 0.0287(12) -0.0032(13) 0.0000(10) -0.0013(12)
C9 0.0362(15) 0.0342(15) 0.0297(12) 0.0039(12) -0.0045(11) -0.0069(11)
C10 0.0434(17) 0.0381(14) 0.0304(12) 0.0049(13) -0.0038(11) -0.0097(12)
C11 0.0450(18) 0.0456(17) 0.0308(13) 0.0094(13) -0.0012(11) -0.0093(12)
C12 0.0512(19) 0.055(2) 0.0388(15) 0.0096(15) -0.0131(14) -0.0196(14)
C13 0.054(2) 0.0368(17) 0.0644(19) 0.0002(14) -0.0103(15) -0.0221(15)
C14 0.0483(18) 0.0370(17) 0.0421(15) -0.0020(13) -0.0031(13) -0.0037(12)

loop_
_atom_type_symbol
_atom_type_description
_atom_type_scat_dispersion_real
_atom_type_scat_dispersion_imag
_atom_type_scat_source
C C 0.0033 0.0016 'International Tables Vol C Tables 4.2.6.8 and 6.1.1.4'
H H 0.0000 0.0000 'International Tables Vol C Tables 4.2.6.8 and 6.1.1.4'
N N 0.0061 0.0033 'International Tables Vol C Tables 4.2.6.8 and 6.1.1.4'
O O 0.0106 0.0060 'International Tables Vol C Tables 4.2.6.8 and 6.1.1.4'
Br Br -0.2901 2.4595 'International Tables Vol C Tables 4.2.6.8 and 6.1.1.4'

loop_
_geom_angle_atom_site_label_1
_geom_angle_atom_site_label_2
_geom_angle_atom_site_label_3
_geom_angle
C4 O1 H1 109.5
C7 N1 N2 115.88(19)
C8 N2 N1 117.51(19)
C8 N2 H2A 121.7(19)
N1 N2 H2A 119(2)
C6 C1 C2 118.5(2)
C6 C1 C7 120.0(2)
C2 C1 C7 121.4(2)
C3 C2 C1 120.7(2)
C3 C2 H2 119.7
C1 C2 H2 119.7
C2 C3 C4 119.8(2)
C2 C3 H3 120.1
C4 C3 H3 120.1
O1 C4 C5 117.4(2)
O1 C4 C3 122.4(2)
C5 C4 C3 120.2(2)
C6 C5 C4 119.7(2)
C6 C5 H5 120.2
C4 C5 H5 120.2
C5 C6 C1 121.1(2)
C5 C6 H6 119.5
C1 C6 H6 119.5
N1 C7 C1 122.1(2)
N1 C7 H7 119.0
C1 C7 H7 119.0
O2 C8 N2 122.9(2)
O2 C8 C9 121.4(2)
N2 C8 C9 115.7(2)
C14 C9 C10 120.1(2)
C14 C9 C8 118.2(2)
C10 C9 C8 121.7(2)
C11 C10 C9 119.1(2)
C11 C10 H10 120.5
C9 C10 H10 120.5
C10 C11 C12 121.3(2)
C10 C11 Br1 119.1(2)
C12 C11 Br1 119.65(19)
C13 C12 C11 119.1(2)
C13 C12 H12 120.4
C11 C12 H12 120.4
C12 C13 C14 120.7(3)
C12 C13 H13 119.6
C14 C13 H13 119.6
C13 C14 C9 119.7(3)
C13 C14 H14 120.1
C9 C14 H14 120.1

loop_
_geom_bond_atom_site_label_1
_geom_bond_atom_site_label_2
_geom_bond_distance
Br1 C11 1.896(3)
O1 C4 1.367(3)
O1 H1 0.8200
O2 C8 1.230(3)
N1 C7 1.260(3)
N1 N2 1.387(2)
N2 C8 1.351(3)
N2 H2A 0.904(10)
C1 C6 1.386(3)
C1 C2 1.398(3)
C1 C7 1.462(3)
C2 C3 1.374(3)
C2 H2 0.9300
C3 C4 1.386(3)
C3 H3 0.9300
C4 C5 1.381(3)
C5 C6 1.378(3)
C5 H5 0.9300
C6 H6 0.9300
C7 H7 0.9300
C8 C9 1.495(3)
C9 C14 1.384(4)
C9 C10 1.387(3)
C10 C11 1.376(3)
C10 H10 0.9300
C11 C12 1.382(4)
C12 C13 1.371(4)
C12 H12 0.9300
C13 C14 1.381(4)
C13 H13 0.9300
C14 H14 0.9300

loop_
_geom_hbond_atom_site_label_D
_geom_hbond_atom_site_label_H
_geom_hbond_atom_site_label_A
_geom_hbond_site_symmetry_A
_geom_hbond_distance_DH
_geom_hbond_distance_HA
_geom_hbond_distance_DA
_geom_hbond_angle_DHA
O1 H1 O2 3_545 0.82 1.95 2.750(2) 166
O1 H1 N1 3_545 0.82 2.56 3.003(3) 116
N2 H2A O1 2 0.904(10) 2.136(14) 3.007(3) 162(3)

loop_
_cod_related_entry_id
_cod_related_entry_database
_cod_related_entry_code
1 ChemSpider 12667615
